data_7718606
loop_
_publ_author_name
'Sugamata, Koh'
'Furukawa, Riko'
'Amanokura, Natsuki'
'Minoura, Mao'

_publ_section_title
;
 Phenothiazine-dioxide-based Cu-MOFs: preserving porosity through the
 incorporation of substituents into organic linkers.
;
_journal_issue 22
_journal_name_full 'Dalton transactions (Cambridge, England : 2003)'
_journal_page_first 8813
_journal_page_last 8818
_journal_paper_doi 10.1039/d5dt00721f
_journal_volume 54
_journal_year 2025
_chemical_formula_moiety 'C34 H16 Cu2 N2 O14 S2, 5[C3H7NO]'
_chemical_formula_sum 'C49 H51 Cu2 N7 O19 S2'
_chemical_formula_weight 1233.16
_space_group_crystal_system trigonal
_space_group_IT_number 166
_space_group_name_Hall '-R 3 2"'
_space_group_name_H-M_alt 'R -3 m :H'
_atom_sites_solution_hydrogens mixed
_atom_sites_solution_primary iterative
_audit_creation_date 2025-04-18
_audit_creation_method
;
Olex2 1.3
(compiled 2020.11.12 svn.r5f609507 for OlexSys, GUI svn.r6408)
;
_audit_update_record
;
2025-04-19 deposited with the CCDC.	2025-04-29 downloaded from the CCDC.
;
_cell_angle_alpha 90
_cell_angle_beta 90
_cell_angle_gamma 120
_cell_formula_units_Z 9
_cell_length_a 28.9680(9)
_cell_length_b 28.9680(9)
_cell_length_c 31.2872(11)
_cell_measurement_reflns_used 4175
_cell_measurement_temperature 233(2)
_cell_measurement_theta_max 14.7170
_cell_measurement_theta_min 1.6280
_cell_volume 22737.1(13)
_computing_cell_refinement 'CrysAlisPro 1.171.42.58a (Rigaku OD, 2022)'
_computing_data_collection 'CrysAlisPro 1.171.42.58a (Rigaku OD, 2022)'
_computing_data_reduction 'CrysAlisPro 1.171.42.58a (Rigaku OD, 2022)'
_computing_molecular_graphics 'Olex2 1.3 (Dolomanov et al., 2009)'
_computing_publication_material 'Olex2 1.3 (Dolomanov et al., 2009)'
_computing_structure_refinement 'SHELXL 2019/3 (Sheldrick, 2015)'
_computing_structure_solution 'olex2.solve 1.3 (Bourhis et al., 2015)'
_diffrn_ambient_temperature 233.15
_diffrn_detector_area_resol_mean 5.8140
_diffrn_measured_fraction_theta_full 0.978
_diffrn_measured_fraction_theta_max 0.978
_diffrn_measurement_device_type 'PILATUS3 X CdTe 1M'
_diffrn_measurement_method '\w scans'
_diffrn_radiation_type Synchrotron
_diffrn_radiation_wavelength 0.4139
_diffrn_reflns_av_R_equivalents 0.1516
_diffrn_reflns_av_unetI/netI 0.1424
_diffrn_reflns_Laue_measured_fraction_full 0.978
_diffrn_reflns_Laue_measured_fraction_max 0.978
_diffrn_reflns_limit_h_max 30
_diffrn_reflns_limit_h_min -30
_diffrn_reflns_limit_k_max 30
_diffrn_reflns_limit_k_min -30
_diffrn_reflns_limit_l_max 32
_diffrn_reflns_limit_l_min -32
_diffrn_reflns_number 18230
_diffrn_reflns_point_group_measured_fraction_full 0.978
_diffrn_reflns_point_group_measured_fraction_max 0.978
_diffrn_reflns_theta_full 12.494
_diffrn_reflns_theta_max 12.494
_diffrn_reflns_theta_min 1.638
_exptl_absorpt_coefficient_mu 0.121
_exptl_absorpt_correction_T_max 1.00000
_exptl_absorpt_correction_T_min 0.37990
_exptl_absorpt_correction_type multi-scan
_exptl_absorpt_process_details
;
CrysAlisPro 1.171.42.49 (Rigaku Oxford Diffraction, 2022)
Empirical absorption correction using spherical harmonics,
implemented in SCALE3 ABSPACK scaling algorithm.
;
_exptl_crystal_colour green
_exptl_crystal_colour_primary green
_exptl_crystal_density_diffrn 0.811
_exptl_crystal_description block
_exptl_crystal_F_000 5724
_exptl_crystal_size_max 0.01
_exptl_crystal_size_mid 0.01
_exptl_crystal_size_min 0.01
_refine_diff_density_max 1.048
_refine_diff_density_min -0.482
_refine_diff_density_rms 0.071
_refine_ls_extinction_method none
_refine_ls_goodness_of_fit_ref 1.029
_refine_ls_hydrogen_treatment mixed
_refine_ls_matrix_type full
_refine_ls_number_parameters 155
_refine_ls_number_reflns 3188
_refine_ls_number_restraints 114
_refine_ls_restrained_S_all 1.055
_refine_ls_R_factor_all 0.1069
_refine_ls_R_factor_gt 0.0829
_refine_ls_shift/su_max 0.001
_refine_ls_shift/su_mean 0.000
_refine_ls_structure_factor_coef Fsqd
_refine_ls_weighting_details 'w=1/[\s^2^(Fo^2^)+(0.1373P)^2^] where P=(Fo^2^+2Fc^2^)/3'
_refine_ls_weighting_scheme calc
_refine_ls_wR_factor_gt 0.2271
_refine_ls_wR_factor_ref 0.2554
_reflns_Friedel_coverage 0.000
_reflns_number_gt 2119
_reflns_number_total 3188
_reflns_threshold_expression 'I > 2\s(I)'
_cod_data_source_file d5dt00721f2.cif
_cod_data_source_block 37_cuppt_233k_a_a
_cod_depositor_comments 'Adding full bibliography for 7718601--7718612.cif.'
_cod_original_cell_volume 22737.1(16)
_cod_original_sg_symbol_H-M 'R -3 m'
_cod_database_code 7718606
_shelx_shelxl_version_number 2019/3
_shelx_space_group_comment
;
The symmetry employed for this shelxl refinement is uniquely defined
by the following loop, which should always be used as a source of
symmetry information in preference to the above space-group names.
They are only intended as comments.
;
_shelx_estimated_absorpt_t_max 0.999
_shelx_estimated_absorpt_t_min 0.999
_olex2_refinement_description
;
1. Fixed Uiso
 At 1.2 times of:
  All C(H) groups
2. Uiso/Uaniso restraints and constraints
S002 \\sim O2 \\sim O1: within 1.7A with sigma of 0.002 and sigma for terminal
atoms of 0.005 within 1.7A
O2 \\sim S002 \\sim O1 \\sim O6 \\sim O7: within 2A with sigma of 0.01 and
sigma for terminal atoms of 0.01 within 2A
Uanis(C8) \\sim Ueq, Uanis(C9) \\sim Ueq, Uanis(C10) \\sim Ueq, Uanis(N1) \\sim
Ueq, Uanis(C5) \\sim Ueq, Uanis(C4) \\sim Ueq, Uanis(C3) \\sim Ueq: with sigma
of 0.01 and sigma for terminal atoms of 0.02
Uanis(O5) \\sim Ueq: with sigma of 0.05 and sigma for terminal atoms of 0.1
Uanis(O2) \\sim Ueq, Uanis(S002) \\sim Ueq, Uanis(O1) \\sim Ueq, Uanis(O6)
\\sim Ueq, Uanis(O7) \\sim Ueq: with sigma of 0.01 and sigma for terminal atoms
of 0.02
3. Others
 Sof(O7)=Sof(O6)=0.5*(1-FVAR(2))
 Sof(O1)=Sof(O2)=0.5*FVAR(2)
 Fixed Sof: O5(0.5)
4.a Aromatic/amide H refined with riding coordinates:
 C3(H3), C10(H10), C8(H8), C4(H4)
;
_platon_squeeze_special_details
;
A solvent mask was calculated and 1637 electrons were 
found in a volume of 16977\%A^3^ in 1 void per unit cell. 
This is consistent with the presence of 
5[C3H7NO] per Formula Unit 
which account for 1800 electrons 
per unit cell.
;
_platon_squeeze_void_probe_radius 1.20
_olex2_submission_special_instructions 'No special instructions were received'

loop_
_space_group_symop_operation_xyz
'x, y, z'
'-y, x-y, z'
'-x+y, -x, z'
'x-y, -y, -z'
'-x, -x+y, -z'
'y, x, -z'
'x+2/3, y+1/3, z+1/3'
'-y+2/3, x-y+1/3, z+1/3'
'-x+y+2/3, -x+1/3, z+1/3'
'x-y+2/3, -y+1/3, -z+1/3'
'-x+2/3, -x+y+1/3, -z+1/3'
'y+2/3, x+1/3, -z+1/3'
'x+1/3, y+2/3, z+2/3'
'-y+1/3, x-y+2/3, z+2/3'
'-x+y+1/3, -x+2/3, z+2/3'
'x-y+1/3, -y+2/3, -z+2/3'
'-x+1/3, -x+y+2/3, -z+2/3'
'y+1/3, x+2/3, -z+2/3'
'-x, -y, -z'
'y, -x+y, -z'
'x-y, x, -z'
'-x+y, y, z'
'x, x-y, z'
'-y, -x, z'
'-x+2/3, -y+1/3, -z+1/3'
'y+2/3, -x+y+1/3, -z+1/3'
'x-y+2/3, x+1/3, -z+1/3'
'-x+y+2/3, y+1/3, z+1/3'
'x+2/3, x-y+1/3, z+1/3'
'-y+2/3, -x+1/3, z+1/3'
'-x+1/3, -y+2/3, -z+2/3'
'y+1/3, -x+y+2/3, -z+2/3'
'x-y+1/3, x+2/3, -z+2/3'
'-x+y+1/3, y+2/3, z+2/3'
'x+1/3, x-y+2/3, z+2/3'
'-y+1/3, -x+2/3, z+2/3'

loop_
_atom_site_label
_atom_site_type_symbol
_atom_site_fract_x
_atom_site_fract_y
_atom_site_fract_z
_atom_site_U_iso_or_equiv
_atom_site_adp_type
_atom_site_occupancy
_atom_site_site_symmetry_order
_atom_site_calc_flag
_atom_site_refinement_flags_posn
_atom_site_refinement_flags_adp
_atom_site_refinement_flags_occupancy
_atom_site_disorder_assembly
_atom_site_disorder_group
Cu1 Cu 0.35925(3) 0.17962(2) 0.70387(3) 0.0570(5) Uani 1 2 d S T P . .
S002 S 0.54642(7) 0.45358(7) 0.67110(9) 0.1011(10) Uani 1 2 d S TU P . .
O3 O 0.40370(15) 0.24916(15) 0.67820(15) 0.0731(12) Uani 1 1 d . . . . .
O4 O 0.35993(16) 0.22812(16) 0.61465(14) 0.0773(12) Uani 1 1 d . . . . .
O5 O 0.3967(3) 0.2067(5) 0.7669(3) 0.076(4) Uani 0.5 1 d . U P . .
O1 O 0.5676(2) 0.4324(2) 0.7003(3) 0.099(3) Uani 0.789(15) 2 d S TU P A 1
C1 C 0.3957(2) 0.2598(2) 0.6410(2) 0.0692(17) Uani 1 1 d . . . . .
N1 N 0.52871(19) 0.47129(19) 0.5785(3) 0.098(3) Uani 1 2 d S TU P . .
C2 C 0.4302(2) 0.3152(2) 0.6240(2) 0.0784(18) Uani 1 1 d . . . . .
C6 C 0.5015(2) 0.4045(3) 0.6354(2) 0.086(2) Uani 1 1 d . . . . .
O2 O 0.5169(3) 0.4831(3) 0.6871(4) 0.107(3) Uani 0.789(15) 2 d S TU P A 1
C7 C 0.4709(3) 0.3530(3) 0.6499(3) 0.083(2) Uani 1 1 d . . . . .
H7 H 0.482(3) 0.347(3) 0.672(2) 0.100 Uiso 1 1 d . U . . .
C3 C 0.4213(3) 0.3308(3) 0.5848(2) 0.089(2) Uani 1 1 d . U . . .
H3 H 0.393355 0.305720 0.567592 0.107 Uiso 1 1 calc R U . . .
C9 C 0.5129(3) 0.4871(3) 0.5376(4) 0.087(3) Uani 1 2 d S TU P . .
C5 C 0.4953(3) 0.4208(3) 0.5941(2) 0.089(2) Uani 1 1 d . U . . .
C10 C 0.5279(3) 0.4721(3) 0.4989(4) 0.111(4) Uani 1 2 d S TU P . .
H10 H 0.546620 0.453380 0.499394 0.133 Uiso 1 2 calc R U P . .
C8 C 0.4861(3) 0.5139(3) 0.5398(4) 0.103(4) Uani 1 2 d S TU P . .
H8 H 0.477167 0.522833 0.566260 0.124 Uiso 1 2 calc R U P . .
C4 C 0.4522(3) 0.3824(3) 0.5699(3) 0.108(3) Uani 1 1 d . U . . .
H4 H 0.444357 0.391929 0.543294 0.130 Uiso 1 1 calc R U . . .
O7 O 0.5799(9) 0.4201(9) 0.6746(14) 0.102(5) Uani 0.211(15) 2 d S TU P A 2
O6 O 0.5268(10) 0.4732(10) 0.7050(14) 0.098(5) Uani 0.211(15) 2 d S TU P A 2

loop_
_atom_site_aniso_label
_atom_site_aniso_U_11
_atom_site_aniso_U_22
_atom_site_aniso_U_33
_atom_site_aniso_U_23
_atom_site_aniso_U_13
_atom_site_aniso_U_12
Cu1 0.0462(6) 0.0527(6) 0.0701(8) 0.0003(2) 0.0007(4) 0.0231(3)
S002 0.0840(11) 0.0840(11) 0.0859(19) 0.0105(9) -0.0105(9) 0.0048(13)
O3 0.066(2) 0.060(2) 0.073(3) 0.015(2) -0.005(2) 0.0160(19)
O4 0.067(3) 0.056(2) 0.086(3) 0.010(2) -0.002(2) 0.014(2)
O5 0.094(5) 0.044(10) 0.114(6) -0.004(4) -0.028(4) 0.051(4)
O1 0.087(3) 0.087(3) 0.072(4) 0.016(2) -0.016(2) 0.004(3)
C1 0.050(3) 0.049(3) 0.098(6) 0.004(3) 0.006(3) 0.017(3)
N1 0.079(3) 0.079(3) 0.099(5) 0.027(3) -0.027(3) 0.011(4)
C2 0.062(4) 0.067(4) 0.089(5) 0.015(3) -0.012(3) 0.019(3)
C6 0.063(4) 0.070(4) 0.087(5) 0.008(3) -0.020(3) 0.004(3)
O2 0.092(3) 0.092(3) 0.099(4) -0.004(2) 0.004(2) 0.018(3)
C7 0.058(4) 0.071(4) 0.100(6) 0.015(4) -0.004(4) 0.016(3)
C3 0.072(4) 0.067(4) 0.084(5) 0.007(3) -0.022(3) 0.002(3)
C9 0.071(3) 0.071(3) 0.077(6) 0.012(3) -0.012(3) 0.004(4)
C5 0.075(4) 0.066(4) 0.091(5) 0.010(3) -0.022(3) 0.009(3)
C10 0.098(4) 0.098(4) 0.112(7) 0.016(4) -0.016(4) 0.031(5)
C8 0.099(5) 0.099(5) 0.099(7) 0.008(3) -0.008(3) 0.041(5)
C4 0.089(5) 0.084(5) 0.107(5) 0.032(4) -0.023(4) 0.009(4)
O7 0.088(5) 0.088(5) 0.086(7) 0.008(5) -0.008(5) 0.013(6)
O6 0.086(5) 0.086(5) 0.084(7) 0.004(5) -0.004(5) 0.014(6)

loop_
_atom_type_symbol
_atom_type_description
_atom_type_scat_dispersion_real
_atom_type_scat_dispersion_imag
_atom_type_scat_source
C C -0.0011 0.0005 'International Tables Vol C Tables 4.2.6.8 and 6.1.1.4'
Cu Cu 0.1859 0.4712 'International Tables Vol C Tables 4.2.6.8 and 6.1.1.4'
H H 0.0000 0.0000 'International Tables Vol C Tables 4.2.6.8 and 6.1.1.4'
N N -0.0015 0.0010 'International Tables Vol C Tables 4.2.6.8 and 6.1.1.4'
O O -0.0013 0.0018 'International Tables Vol C Tables 4.2.6.8 and 6.1.1.4'
S S 0.0305 0.0408 'International Tables Vol C Tables 4.2.6.8 and 6.1.1.4'

loop_
_geom_angle_atom_site_label_1
_geom_angle_atom_site_label_2
_geom_angle_atom_site_label_3
_geom_angle
_geom_angle_site_symmetry_1
_geom_angle_site_symmetry_3
_geom_angle_publ_flag
O3 Cu1 Cu1 85.35(14) . 25_556 ?
O3 Cu1 Cu1 85.36(14) 23 25_556 ?
O3 Cu1 O3 89.9(3) . 23 ?
O3 Cu1 O4 88.95(19) 23 25_556 ?
O3 Cu1 O4 168.43(19) 23 11_556 ?
O3 Cu1 O4 168.43(19) . 25_556 ?
O3 Cu1 O4 88.94(19) . 11_556 ?
O3 Cu1 O5 101.7(3) 23 . ?
O3 Cu1 O5 92.7(4) . . ?
O3 Cu1 O5 101.7(3) . 23 ?
O3 Cu1 O5 92.7(4) 23 23 ?
O4 Cu1 Cu1 83.09(13) 25_556 25_556 ?
O4 Cu1 Cu1 83.08(13) 11_556 25_556 ?
O4 Cu1 O4 89.9(3) 11_556 25_556 ?
O4 Cu1 O5 98.8(4) 25_556 . ?
O4 Cu1 O5 98.8(4) 11_556 23 ?
O4 Cu1 O5 89.8(3) 25_556 23 ?
O4 Cu1 O5 89.8(3) 11_556 . ?
O5 Cu1 Cu1 172.7(4) 23 25_556 ?
O5 Cu1 Cu1 172.7(4) . 25_556 ?
O5 Cu1 O5 12.6(8) 23 . ?
O1 S002 C6 111.6(4) . 24_665 ?
O1 S002 C6 111.6(4) . . ?
O1 S002 O2 120.6(7) . . ?
C6 S002 C6 101.1(5) 24_665 . ?
O2 S002 C6 105.0(4) . . ?
O2 S002 C6 105.0(4) . 24_665 ?
O7 S002 C6 88.9(10) . . ?
O7 S002 C6 88.9(10) . 24_665 ?
O6 S002 C6 120.3(9) . . ?
O6 S002 C6 120.3(9) . 24_665 ?
O6 S002 O7 129(2) . . ?
C1 O3 Cu1 122.1(4) . . ?
C1 O4 Cu1 122.4(4) . 25_556 ?
O5 O5 Cu1 83.7(4) 23 . ?
O3 C1 O4 127.1(5) . . ?
O3 C1 C2 119.1(6) . . ?
O4 C1 C2 113.8(6) . . ?
C5 N1 C9 117.7(4) 24_665 . ?
C5 N1 C9 117.7(4) . . ?
C5 N1 C5 123.7(8) . 24_665 ?
C7 C2 C1 118.8(6) . . ?
C3 C2 C1 122.2(6) . . ?
C3 C2 C7 118.9(6) . . ?
C7 C6 S002 118.8(6) . . ?
C7 C6 C5 122.7(6) . . ?
C5 C6 S002 118.2(5) . . ?
C2 C7 H7 126(5) . . ?
C6 C7 C2 119.5(7) . . ?
C6 C7 H7 114(5) . . ?
C2 C3 H3 119.1 . . ?
C2 C3 C4 121.9(6) . . ?
C4 C3 H3 119.1 . . ?
C10 C9 N1 116.5(11) . . ?
C8 C9 N1 118.7(11) . . ?
C8 C9 C10 124.9(10) . . ?
N1 C5 C6 122.5(6) . . ?
N1 C5 C4 121.5(7) . . ?
C4 C5 C6 116.0(6) . . ?
C9 C10 H10 120.9 . . ?
C9 C10 C8 118.1(12) . 19_666 ?
C8 C10 H10 120.9 19_666 . ?
C9 C8 C10 117.0(12) . 19_666 ?
C9 C8 H8 121.5 . . ?
C10 C8 H8 121.5 19_666 . ?
C3 C4 C5 120.8(7) . . ?
C3 C4 H4 119.6 . . ?
C5 C4 H4 119.6 . . ?

loop_
_geom_bond_atom_site_label_1
_geom_bond_atom_site_label_2
_geom_bond_distance
_geom_bond_site_symmetry_2
_geom_bond_publ_flag
Cu1 Cu1 2.6665(19) 25_556 ?
Cu1 O3 1.941(4) . ?
Cu1 O3 1.941(4) 23 ?
Cu1 O4 1.974(4) 11_556 ?
Cu1 O4 1.974(4) 25_556 ?
Cu1 O5 2.199(8) . ?
Cu1 O5 2.199(8) 23 ?
S002 O1 1.400(9) . ?
S002 C6 1.764(6) . ?
S002 C6 1.764(6) 24_665 ?
S002 O2 1.565(13) . ?
S002 O7 1.68(4) . ?
S002 O6 1.45(5) . ?
O3 C1 1.254(8) . ?
O4 C1 1.283(7) . ?
O5 O5 0.48(3) 23 ?
C1 C2 1.502(9) . ?
N1 C9 1.506(13) . ?
N1 C5 1.379(7) . ?
N1 C5 1.379(7) 24_665 ?
C2 C7 1.397(10) . ?
C2 C3 1.377(9) . ?
C6 C7 1.376(9) . ?
C6 C5 1.417(9) . ?
C7 H7 0.81(7) . ?
C3 H3 0.9400 . ?
C3 C4 1.383(9) . ?
C9 C10 1.422(17) . ?
C9 C8 1.349(15) . ?
C5 C4 1.408(10) . ?
C10 H10 0.9400 . ?
C10 C8 1.401(16) 19_666 ?
C8 H8 0.9400 . ?
C4 H4 0.9400 . ?

loop_
_geom_torsion_atom_site_label_1
_geom_torsion_atom_site_label_2
_geom_torsion_atom_site_label_3
_geom_torsion_atom_site_label_4
_geom_torsion
_geom_torsion_site_symmetry_1
_geom_torsion_site_symmetry_2
_geom_torsion_site_symmetry_3
_geom_torsion_site_symmetry_4
_geom_torsion_publ_flag
Cu1 O3 C1 O4 -1.9(9) . . . . ?
Cu1 O3 C1 C2 177.2(4) . . . . ?
Cu1 O4 C1 O3 1.6(9) 25_556 . . . ?
Cu1 O4 C1 C2 -177.6(4) 25_556 . . . ?
S002 C6 C7 C2 171.4(6) . . . . ?
S002 C6 C5 N1 10.9(12) . . . . ?
S002 C6 C5 C4 -168.4(6) . . . . ?
O3 C1 C2 C7 1.3(10) . . . . ?
O3 C1 C2 C3 -175.1(7) . . . . ?
O4 C1 C2 C7 -179.4(6) . . . . ?
O4 C1 C2 C3 4.1(10) . . . . ?
O1 S002 C6 C7 33.5(9) . . . . ?
O1 S002 C6 C5 -152.0(8) . . . . ?
C1 C2 C7 C6 -177.6(7) . . . . ?
C1 C2 C3 C4 178.0(7) . . . . ?
N1 C9 C10 C8 180.000(5) . . . 19_666 ?
N1 C9 C8 C10 180.000(5) . . . 19_666 ?
N1 C5 C4 C3 175.5(9) . . . . ?
C2 C3 C4 C5 1.8(13) . . . . ?
C6 S002 C6 C7 152.2(5) 24_665 . . . ?
C6 S002 C6 C5 -33.3(9) 24_665 . . . ?
C6 C5 C4 C3 -5.3(13) . . . . ?
O2 S002 C6 C7 -98.8(8) . . . . ?
O2 S002 C6 C5 75.7(8) . . . . ?
C7 C2 C3 C4 1.6(12) . . . . ?
C7 C6 C5 N1 -174.9(8) . . . . ?
C7 C6 C5 C4 5.8(13) . . . . ?
C3 C2 C7 C6 -1.1(12) . . . . ?
C9 N1 C5 C6 -169.9(9) . . . . ?
C9 N1 C5 C4 9.3(15) . . . . ?
C5 N1 C9 C10 -85.0(9) . . . . ?
C5 N1 C9 C10 85.0(9) 24_665 . . . ?
C5 N1 C9 C8 -95.0(9) 24_665 . . . ?
C5 N1 C9 C8 95.0(9) . . . . ?
C5 N1 C5 C6 20.8(17) 24_665 . . . ?
C5 N1 C5 C4 -160.0(7) 24_665 . . . ?
C5 C6 C7 C2 -2.8(12) . . . . ?
C10 C9 C8 C10 0.000(8) . . . 19_666 ?
C8 C9 C10 C8 0.000(7) . . . 19_666 ?
O7 S002 C6 C7 63.5(14) . . . . ?
O7 S002 C6 C5 -122.0(14) . . . . ?
O6 S002 C6 C7 -73(2) . . . . ?
O6 S002 C6 C5 102(2) . . . . ?

loop_
_platon_squeeze_void_nr
_platon_squeeze_void_average_x
_platon_squeeze_void_average_y
_platon_squeeze_void_average_z
_platon_squeeze_void_volume
_platon_squeeze_void_count_electrons
_platon_squeeze_void_content
1 -0.010 -0.016 -0.005 16977 1637 '45 C3H7NO'
